data_4124151
loop_
_publ_author_name
'Kalek, Marcin'
'Fu, Gregory C.'

_publ_section_title
;
 Phosphine-Catalyzed Doubly Stereoconvergent \g-Additions of Racemic
 Heterocycles to Racemic Allenoates: The Catalytic Enantioselective
 Synthesis of Protected \a,\a-Disubstituted \a-Amino Acid Derivatives.
;
_journal_issue 29
_journal_name_full 'Journal of the American Chemical Society'
_journal_page_first 9438
_journal_page_last 9442
_journal_paper_doi 10.1021/jacs.5b05528
_journal_volume 137
_journal_year 2015
_chemical_absolute_configuration ad
_chemical_formula_moiety 'C36 H49 N3 O3'
_chemical_formula_sum 'C36 H49 N3 O3'
_chemical_formula_weight 571.78
_space_group_crystal_system orthorhombic
_space_group_IT_number 19
_space_group_name_Hall 'P 2ac 2ab'
_space_group_name_H-M_alt 'P 21 21 21'
_symmetry_space_group_name_Hall 'P 2ac 2ab'
_symmetry_space_group_name_H-M 'P 21 21 21'
_atom_sites_solution_hydrogens geom
_atom_sites_solution_primary direct
_audit_creation_date 2015-03-14
_audit_creation_method
;
Olex2 1.2
(compiled 2015.01.26 svn.r3150 for OlexSys, GUI svn.r4998)
;
_cell_angle_alpha 90
_cell_angle_beta 90
_cell_angle_gamma 90
_cell_formula_units_Z 4
_cell_length_a 11.3063(4)
_cell_length_b 17.1064(6)
_cell_length_c 17.5636(6)
_cell_measurement_reflns_used 9467
_cell_measurement_temperature 100(2)
_cell_measurement_theta_max 78.30
_cell_measurement_theta_min 4.65
_cell_volume 3397.0(2)
_computing_molecular_graphics 'Olex2 (Dolomanov et al., 2009)'
_computing_publication_material 'Olex2 (Dolomanov et al., 2009)'
_computing_structure_refinement 'ShelXL (Sheldrick, 2008)'
_computing_structure_solution 'ShelXS (Sheldrick, 2008)'
_diffrn_ambient_temperature 100
_diffrn_measured_fraction_theta_full 1.000
_diffrn_measured_fraction_theta_max 0.998
_diffrn_measurement_device_type 'Bruker Photon CCD'
_diffrn_measurement_method '\f and \w scans'
_diffrn_radiation_type CuK\a
_diffrn_radiation_wavelength 1.54178
_diffrn_reflns_av_R_equivalents 0.1050
_diffrn_reflns_av_unetI/netI 0.0321
_diffrn_reflns_laue_measured_fraction_full 1.000
_diffrn_reflns_laue_measured_fraction_max 0.998
_diffrn_reflns_limit_h_max 14
_diffrn_reflns_limit_h_min -14
_diffrn_reflns_limit_k_max 21
_diffrn_reflns_limit_k_min -21
_diffrn_reflns_limit_l_max 22
_diffrn_reflns_limit_l_min -21
_diffrn_reflns_number 87604
_diffrn_reflns_point_group_measured_fraction_full 1.000
_diffrn_reflns_point_group_measured_fraction_max 0.996
_diffrn_reflns_theta_full 67.679
_diffrn_reflns_theta_max 79.180
_diffrn_reflns_theta_min 3.607
_diffrn_standards_number 0
_exptl_absorpt_coefficient_mu 0.553
_exptl_absorpt_correction_T_max 0.7533
_exptl_absorpt_correction_T_min 0.7204
_exptl_absorpt_correction_type multi-scan
_exptl_absorpt_process_details
;
SADABS-2014/4 (Bruker,2014/4) was used for absorption correction.
wR2(int) was 0.0859 before and 0.0643 after correction.
The Ratio of minimum to maximum transmission is 0.9563.
The \l/2 correction factor is 0.00150.
;
_exptl_crystal_colour colourless
_exptl_crystal_colour_primary colourless
_exptl_crystal_density_diffrn 1.118
_exptl_crystal_description plate
_exptl_crystal_F_000 1240
_exptl_crystal_size_max 0.18
_exptl_crystal_size_mid 0.16
_exptl_crystal_size_min 0.1
_refine_diff_density_max 0.217
_refine_diff_density_min -0.211
_refine_diff_density_rms 0.042
_refine_ls_abs_structure_details
;
 Flack x determined using 3010 quotients [(I+)-(I-)]/[(I+)+(I-)]
 (Parsons, Flack and Wagner, Acta Cryst. B69 (2013) 249-259).
;
_refine_ls_abs_structure_Flack -0.01(8)
_refine_ls_extinction_method none
_refine_ls_goodness_of_fit_ref 1.057
_refine_ls_hydrogen_treatment constr
_refine_ls_matrix_type full
_refine_ls_number_parameters 387
_refine_ls_number_reflns 7330
_refine_ls_number_restraints 0
_refine_ls_restrained_S_all 1.057
_refine_ls_R_factor_all 0.0379
_refine_ls_R_factor_gt 0.0360
_refine_ls_shift/su_max 0.001
_refine_ls_shift/su_mean 0.000
_refine_ls_structure_factor_coef Fsqd
_refine_ls_weighting_details 'w=1/[\s^2^(Fo^2^)+(0.0460P)^2^+0.6550P] where P=(Fo^2^+2Fc^2^)/3'
_refine_ls_weighting_scheme calc
_refine_ls_wR_factor_gt 0.0904
_refine_ls_wR_factor_ref 0.0922
_reflns_Friedel_coverage 0.788
_reflns_friedel_fraction_full 1.000
_reflns_friedel_fraction_max 0.993
_reflns_number_gt 7051
_reflns_number_total 7330
_reflns_threshold_expression 'I > 2\s(I)'
_cod_data_source_file ja5b05528_si_001.cif
_cod_data_source_block crystal_03
_cod_depositor_comments 'Adding full bibliography for 4124149--4124153.cif.'
_cod_database_code 4124151
_shelx_space_group_comment
;
The symmetry employed for this shelxl refinement is uniquely defined
by the following loop, which should always be used as a source of
symmetry information in preference to the above space-group names.
They are only intended as comments.
;
_shelx_estimated_absorpt_t_max 0.947
_shelx_estimated_absorpt_t_min 0.907
_olex2_refinement_description
;
1. Fixed Uiso
 At 1.2 times of:
  All C(H) groups, All C(H,H) groups
 At 1.5 times of:
  All C(H,H,H) groups
2.a Ternary CH refined with riding coordinates:
 C10(H10), C31(H31), C34(H34)
2.b Secondary CH2 refined with riding coordinates:
 C11(H11A,H11B), C12(H12A,H12B), C21(H21A,H21B), C22(H22A,H22B), C23(H23A,
 H23B), C24(H24A,H24B)
2.c Aromatic/amide H refined with riding coordinates:
 C5(H5), C6(H6), C7(H7), C8(H8), C9(H9), C14(H14), C15(H15), C27(H27),
 C28(H28), C29(H29)
2.d Idealised Me refined as rotating group:
 C13(H13A,H13B,H13C), C18(H18A,H18B,H18C), C19(H19A,H19B,H19C), C20(H20A,H20B,
 H20C), C32(H32A,H32B,H32C), C33(H33A,H33B,H33C), C35(H35A,H35B,H35C), C36(H36A,
 H36B,H36C)
;
_shelx_shelxl_version_number 2014/7
_olex2_submission_special_instructions 'No special instructions were received'

loop_
_space_group_symop_operation_xyz
'x, y, z'
'-x+1/2, -y, z+1/2'
'x+1/2, -y+1/2, -z'
'-x, y+1/2, -z+1/2'

loop_
_atom_site_label
_atom_site_type_symbol
_atom_site_fract_x
_atom_site_fract_y
_atom_site_fract_z
_atom_site_U_iso_or_equiv
_atom_site_adp_type
_atom_site_occupancy
_atom_site_site_symmetry_order
_atom_site_calc_flag
_atom_site_refinement_flags_posn
O1 O -0.38121(11) 1.05404(7) 0.19179(8) 0.0251(3) Uani 1 1 d .
O2 O -0.05391(12) 0.69157(8) 0.23016(9) 0.0332(3) Uani 1 1 d .
O3 O 0.09704(11) 0.77839(7) 0.22139(8) 0.0249(3) Uani 1 1 d .
N1 N -0.51023(12) 0.98176(8) 0.11840(8) 0.0166(3) Uani 1 1 d .
N2 N -0.59072(13) 0.87769(8) 0.04206(8) 0.0203(3) Uani 1 1 d .
N3 N -0.40697(12) 0.86801(8) 0.10158(8) 0.0188(3) Uani 1 1 d .
C1 C -0.40570(14) 0.99537(9) 0.15643(9) 0.0186(3) Uani 1 1 d .
C2 C -0.33030(14) 0.92187(10) 0.14324(10) 0.0191(3) Uani 1 1 d .
C3 C -0.50337(14) 0.90560(9) 0.08641(9) 0.0160(3) Uani 1 1 d .
C4 C -0.22190(15) 0.94573(10) 0.09546(10) 0.0217(3) Uani 1 1 d .
C5 C -0.20903(17) 0.91830(12) 0.02170(11) 0.0293(4) Uani 1 1 d .
H5 H -0.2667 0.8841 0.0008 0.035 Uiso 1 1 calc R
C6 C -0.1114(2) 0.94071(14) -0.02230(13) 0.0392(5) Uani 1 1 d .
H6 H -0.1027 0.9212 -0.0726 0.047 Uiso 1 1 calc R
C7 C -0.02805(19) 0.99098(13) 0.00727(14) 0.0392(5) Uani 1 1 d .
H7 H 0.0382 1.0062 -0.0225 0.047 Uiso 1 1 calc R
C8 C -0.04134(18) 1.01917(13) 0.08054(14) 0.0365(5) Uani 1 1 d .
H8 H 0.0157 1.0542 0.1009 0.044 Uiso 1 1 calc R
C9 C -0.13752(17) 0.99668(11) 0.12451(12) 0.0291(4) Uani 1 1 d .
H9 H -0.1457 1.0163 0.1748 0.035 Uiso 1 1 calc R
C10 C -0.29523(14) 0.88978(10) 0.22316(10) 0.0206(3) Uani 1 1 d .
H10 H -0.2549 0.9329 0.2514 0.025 Uiso 1 1 calc R
C11 C -0.40534(15) 0.86633(11) 0.26887(10) 0.0234(3) Uani 1 1 d .
H11A H -0.4651 0.9084 0.2645 0.028 Uiso 1 1 calc R
H11B H -0.4395 0.8184 0.2463 0.028 Uiso 1 1 calc R
C12 C -0.37989(17) 0.85154(12) 0.35281(10) 0.0294(4) Uani 1 1 d .
H12A H -0.3155 0.8126 0.3571 0.035 Uiso 1 1 calc R
H12B H -0.3519 0.9007 0.3764 0.035 Uiso 1 1 calc R
C13 C -0.4871(2) 0.82213(15) 0.39642(12) 0.0408(5) Uani 1 1 d .
H13A H -0.5119 0.7715 0.3757 0.061 Uiso 1 1 calc GR
H13B H -0.5520 0.8598 0.3913 0.061 Uiso 1 1 calc GR
H13C H -0.4667 0.8162 0.4503 0.061 Uiso 1 1 calc GR
C14 C -0.21066(15) 0.82233(10) 0.21857(10) 0.0221(3) Uani 1 1 d .
H14 H -0.2431 0.7717 0.2107 0.027 Uiso 1 1 calc R
C15 C -0.09386(16) 0.82805(10) 0.22473(11) 0.0243(3) Uani 1 1 d .
H15 H -0.0586 0.8783 0.2288 0.029 Uiso 1 1 calc R
C16 C -0.01776(15) 0.75776(10) 0.22539(11) 0.0235(3) Uani 1 1 d .
C17 C 0.19065(16) 0.72073(11) 0.23881(11) 0.0258(4) Uani 1 1 d .
C18 C 0.30328(17) 0.76798(14) 0.22579(16) 0.0418(5) Uani 1 1 d .
H18A H 0.3072 0.7845 0.1724 0.063 Uiso 1 1 calc GR
H18B H 0.3723 0.7356 0.2378 0.063 Uiso 1 1 calc GR
H18C H 0.3027 0.8142 0.2588 0.063 Uiso 1 1 calc GR
C19 C 0.1793(2) 0.69764(13) 0.32146(11) 0.0352(5) Uani 1 1 d .
H19A H 0.1814 0.7446 0.3534 0.053 Uiso 1 1 calc GR
H19B H 0.2450 0.6631 0.3354 0.053 Uiso 1 1 calc GR
H19C H 0.1042 0.6702 0.3293 0.053 Uiso 1 1 calc GR
C20 C 0.18715(18) 0.65166(12) 0.18490(12) 0.0323(4) Uani 1 1 d .
H20A H 0.1159 0.6207 0.1947 0.048 Uiso 1 1 calc GR
H20B H 0.2574 0.6191 0.1929 0.048 Uiso 1 1 calc GR
H20C H 0.1860 0.6705 0.1322 0.048 Uiso 1 1 calc GR
C21 C -0.57327(17) 0.80222(11) 0.00339(11) 0.0271(4) Uani 1 1 d .
H21A H -0.5690 0.7587 0.0405 0.032 Uiso 1 1 calc R
H21B H -0.5004 0.8025 -0.0279 0.032 Uiso 1 1 calc R
C22 C -0.68312(19) 0.79586(12) -0.04617(12) 0.0327(4) Uani 1 1 d .
H22A H -0.6729 0.8245 -0.0947 0.039 Uiso 1 1 calc R
H22B H -0.7024 0.7406 -0.0574 0.039 Uiso 1 1 calc R
C23 C -0.77792(18) 0.83342(11) 0.00290(12) 0.0314(4) Uani 1 1 d .
H23A H -0.8063 0.7967 0.0425 0.038 Uiso 1 1 calc R
H23B H -0.8460 0.8506 -0.0284 0.038 Uiso 1 1 calc R
C24 C -0.71486(16) 0.90328(10) 0.03866(12) 0.0262(4) Uani 1 1 d .
H24A H -0.7235 0.9506 0.0067 0.031 Uiso 1 1 calc R
H24B H -0.7461 0.9144 0.0902 0.031 Uiso 1 1 calc R
C25 C -0.59101(14) 1.04395(9) 0.10033(10) 0.0179(3) Uani 1 1 d .
C26 C -0.67989(15) 1.06300(10) 0.15225(10) 0.0226(3) Uani 1 1 d .
C27 C -0.75714(17) 1.12338(11) 0.13266(13) 0.0304(4) Uani 1 1 d .
H27 H -0.8175 1.1387 0.1672 0.037 Uiso 1 1 calc R
C28 C -0.74659(19) 1.16121(12) 0.06333(14) 0.0370(5) Uani 1 1 d .
H28 H -0.8022 1.2004 0.0495 0.044 Uiso 1 1 calc R
C29 C -0.6555(2) 1.14239(12) 0.01391(13) 0.0359(5) Uani 1 1 d .
H29 H -0.6484 1.1696 -0.0330 0.043 Uiso 1 1 calc R
C30 C -0.57397(16) 1.08400(11) 0.03213(11) 0.0249(4) Uani 1 1 d .
C31 C -0.4664(2) 1.06904(13) -0.01804(11) 0.0335(4) Uani 1 1 d .
H31 H -0.4246 1.0225 0.0034 0.040 Uiso 1 1 calc R
C32 C -0.4986(4) 1.0494(2) -0.09922(15) 0.0709(9) Uani 1 1 d .
H32A H -0.5510 1.0037 -0.0998 0.106 Uiso 1 1 calc GR
H32B H -0.4266 1.0376 -0.1281 0.106 Uiso 1 1 calc GR
H32C H -0.5392 1.0940 -0.1225 0.106 Uiso 1 1 calc GR
C33 C -0.3828(3) 1.1367(2) -0.0123(3) 0.1004(17) Uani 1 1 d .
H33A H -0.4172 1.1822 -0.0379 0.151 Uiso 1 1 calc GR
H33B H -0.3077 1.1230 -0.0367 0.151 Uiso 1 1 calc GR
H33C H -0.3689 1.1491 0.0415 0.151 Uiso 1 1 calc GR
C34 C -0.69198(19) 1.02104(12) 0.22762(12) 0.0344(4) Uani 1 1 d .
H34 H -0.6405 0.9736 0.2257 0.041 Uiso 1 1 calc R
C35 C -0.6478(3) 1.0726(2) 0.29245(14) 0.0574(7) Uani 1 1 d .
H35A H -0.5670 1.0901 0.2814 0.086 Uiso 1 1 calc GR
H35B H -0.6482 1.0427 0.3400 0.086 Uiso 1 1 calc GR
H35C H -0.6996 1.1182 0.2976 0.086 Uiso 1 1 calc GR
C36 C -0.8190(2) 0.99371(16) 0.24221(17) 0.0530(7) Uani 1 1 d .
H36A H -0.8708 1.0393 0.2474 0.080 Uiso 1 1 calc GR
H36B H -0.8216 0.9628 0.2892 0.080 Uiso 1 1 calc GR
H36C H -0.8458 0.9615 0.1994 0.080 Uiso 1 1 calc GR

loop_
_atom_site_aniso_label
_atom_site_aniso_U_11
_atom_site_aniso_U_22
_atom_site_aniso_U_33
_atom_site_aniso_U_23
_atom_site_aniso_U_13
_atom_site_aniso_U_12
O1 0.0208(6) 0.0200(6) 0.0345(7) -0.0093(5) -0.0049(5) -0.0006(5)
O2 0.0219(6) 0.0213(6) 0.0563(9) 0.0055(6) 0.0032(6) 0.0005(5)
O3 0.0159(5) 0.0220(6) 0.0369(7) 0.0061(5) -0.0032(5) 0.0020(5)
N1 0.0150(6) 0.0148(6) 0.0201(6) -0.0026(5) -0.0019(5) 0.0008(5)
N2 0.0184(6) 0.0195(7) 0.0230(7) -0.0056(5) -0.0059(5) 0.0006(5)
N3 0.0167(6) 0.0174(6) 0.0223(6) -0.0035(5) -0.0016(5) 0.0007(5)
C1 0.0150(7) 0.0178(8) 0.0231(7) -0.0009(6) -0.0010(6) -0.0014(6)
C2 0.0155(7) 0.0185(7) 0.0234(8) -0.0038(6) -0.0020(6) 0.0006(6)
C3 0.0166(7) 0.0156(7) 0.0158(7) -0.0017(6) 0.0010(6) -0.0020(6)
C4 0.0163(7) 0.0202(8) 0.0287(8) 0.0020(6) -0.0001(6) 0.0031(6)
C5 0.0245(9) 0.0322(9) 0.0313(9) -0.0025(8) 0.0044(8) 0.0011(7)
C6 0.0346(11) 0.0460(12) 0.0371(11) 0.0024(9) 0.0125(9) 0.0040(9)
C7 0.0245(10) 0.0404(11) 0.0526(13) 0.0115(10) 0.0144(9) 0.0015(8)
C8 0.0223(9) 0.0313(10) 0.0559(14) 0.0061(10) -0.0003(9) -0.0034(8)
C9 0.0205(8) 0.0267(9) 0.0400(10) 0.0002(8) -0.0010(7) -0.0010(7)
C10 0.0162(7) 0.0223(8) 0.0232(8) -0.0030(6) -0.0042(6) 0.0012(6)
C11 0.0188(8) 0.0296(8) 0.0218(8) -0.0007(7) -0.0029(7) 0.0033(7)
C12 0.0300(10) 0.0354(10) 0.0230(9) -0.0006(7) -0.0039(7) 0.0071(8)
C13 0.0457(12) 0.0518(13) 0.0250(9) 0.0055(9) 0.0035(9) 0.0027(10)
C14 0.0204(8) 0.0203(8) 0.0256(8) -0.0026(6) -0.0028(7) 0.0007(6)
C15 0.0224(8) 0.0183(8) 0.0323(9) -0.0004(7) -0.0049(7) 0.0016(6)
C16 0.0186(8) 0.0219(8) 0.0299(8) 0.0032(7) -0.0016(7) 0.0017(6)
C17 0.0186(8) 0.0282(9) 0.0306(9) 0.0001(7) -0.0047(7) 0.0079(7)
C18 0.0187(9) 0.0468(12) 0.0601(14) 0.0025(11) -0.0039(9) 0.0020(8)
C19 0.0445(12) 0.0342(10) 0.0269(9) -0.0002(8) -0.0041(8) 0.0179(9)
C20 0.0291(9) 0.0382(11) 0.0297(9) -0.0065(8) -0.0035(8) 0.0119(8)
C21 0.0289(9) 0.0225(8) 0.0299(9) -0.0100(7) -0.0055(7) 0.0000(7)
C22 0.0387(11) 0.0278(9) 0.0318(10) -0.0077(8) -0.0128(8) -0.0038(8)
C23 0.0278(10) 0.0269(9) 0.0395(11) -0.0017(8) -0.0137(8) -0.0071(8)
C24 0.0181(8) 0.0241(8) 0.0363(10) -0.0034(7) -0.0089(7) -0.0001(7)
C25 0.0156(7) 0.0142(7) 0.0240(8) -0.0009(6) -0.0047(6) -0.0006(6)
C26 0.0193(8) 0.0189(8) 0.0297(9) -0.0008(7) -0.0002(7) 0.0014(6)
C27 0.0220(8) 0.0211(8) 0.0481(11) -0.0014(8) -0.0018(8) 0.0045(7)
C28 0.0309(10) 0.0215(9) 0.0585(14) 0.0079(9) -0.0141(10) 0.0048(8)
C29 0.0393(11) 0.0289(10) 0.0393(11) 0.0143(8) -0.0126(9) -0.0034(8)
C30 0.0261(9) 0.0245(8) 0.0242(8) 0.0035(7) -0.0048(7) -0.0060(7)
C31 0.0405(11) 0.0369(11) 0.0232(9) 0.0032(8) 0.0041(8) -0.0072(9)
C32 0.096(2) 0.087(2) 0.0304(12) -0.0117(14) -0.0041(15) 0.006(2)
C33 0.089(3) 0.096(3) 0.117(3) -0.062(2) 0.076(2) -0.065(2)
C34 0.0351(10) 0.0349(10) 0.0333(10) 0.0050(8) 0.0135(9) 0.0135(8)
C35 0.0635(17) 0.081(2) 0.0278(11) -0.0042(12) 0.0044(11) 0.0136(15)
C36 0.0479(14) 0.0461(13) 0.0650(17) 0.0153(12) 0.0313(13) 0.0079(11)

loop_
_atom_type_symbol
_atom_type_description
_atom_type_scat_dispersion_real
_atom_type_scat_dispersion_imag
_atom_type_scat_source
C C 0.0181 0.0091 'International Tables Vol C Tables 4.2.6.8 and 6.1.1.4'
H H 0.0000 0.0000 'International Tables Vol C Tables 4.2.6.8 and 6.1.1.4'
N N 0.0311 0.0180 'International Tables Vol C Tables 4.2.6.8 and 6.1.1.4'
O O 0.0492 0.0322 'International Tables Vol C Tables 4.2.6.8 and 6.1.1.4'

loop_
_geom_angle_atom_site_label_1
_geom_angle_atom_site_label_2
_geom_angle_atom_site_label_3
_geom_angle
C16 O3 C17 120.28(14)
C1 N1 C3 107.45(13)
C1 N1 C25 121.81(13)
C3 N1 C25 128.75(13)
C3 N2 C21 118.68(14)
C3 N2 C24 128.19(14)
C24 N2 C21 111.71(13)
C3 N3 C2 106.84(13)
O1 C1 N1 125.76(15)
O1 C1 C2 128.89(15)
N1 C1 C2 105.34(13)
N3 C2 C1 105.20(13)
N3 C2 C4 111.48(14)
N3 C2 C10 112.32(13)
C1 C2 C4 107.86(13)
C1 C2 C10 107.07(13)
C4 C2 C10 112.43(13)
N2 C3 N1 120.94(14)
N3 C3 N1 114.86(14)
N3 C3 N2 124.17(14)
C5 C4 C2 120.21(16)
C5 C4 C9 118.93(17)
C9 C4 C2 120.83(17)
C4 C5 C6 120.38(19)
C7 C6 C5 120.1(2)
C6 C7 C8 119.63(19)
C7 C8 C9 120.4(2)
C8 C9 C4 120.5(2)
C11 C10 C2 110.91(13)
C14 C10 C2 112.62(14)
C14 C10 C11 110.12(14)
C12 C11 C10 113.36(14)
C13 C12 C11 113.08(16)
C15 C14 C10 124.91(16)
C14 C15 C16 121.28(16)
O2 C16 O3 125.16(16)
O2 C16 C15 124.50(16)
O3 C16 C15 110.33(14)
O3 C17 C18 102.30(14)
O3 C17 C19 108.23(15)
O3 C17 C20 111.85(15)
C19 C17 C18 110.70(18)
C19 C17 C20 113.25(17)
C20 C17 C18 109.96(17)
N2 C21 C22 102.56(15)
C23 C22 C21 102.80(15)
C22 C23 C24 103.60(16)
N2 C24 C23 103.26(14)
C26 C25 N1 119.08(15)
C30 C25 N1 117.77(15)
C30 C25 C26 123.12(16)
C25 C26 C27 117.54(17)
C25 C26 C34 121.75(15)
C27 C26 C34 120.70(17)
C28 C27 C26 120.59(19)
C27 C28 C29 120.45(18)
C28 C29 C30 120.91(19)
C25 C30 C29 117.23(18)
C25 C30 C31 121.66(17)
C29 C30 C31 120.97(18)
C32 C31 C30 113.0(2)
C33 C31 C30 109.56(19)
C33 C31 C32 112.9(3)
C26 C34 C35 110.46(19)
C26 C34 C36 112.09(19)
C35 C34 C36 111.0(2)

loop_
_geom_bond_atom_site_label_1
_geom_bond_atom_site_label_2
_geom_bond_distance
O1 C1 1.212(2)
O2 C16 1.207(2)
O3 C16 1.347(2)
O3 C17 1.479(2)
N1 C1 1.377(2)
N1 C3 1.421(2)
N1 C25 1.438(2)
N2 C3 1.345(2)
N2 C21 1.472(2)
N2 C24 1.472(2)
N3 C2 1.461(2)
N3 C3 1.293(2)
C1 C2 1.537(2)
C2 C4 1.540(2)
C2 C10 1.558(2)
C4 C5 1.386(3)
C4 C9 1.389(3)
C5 C6 1.401(3)
C6 C7 1.377(3)
C7 C8 1.382(3)
C8 C9 1.388(3)
C10 C11 1.535(2)
C10 C14 1.501(2)
C11 C12 1.523(2)
C12 C13 1.520(3)
C14 C15 1.329(2)
C15 C16 1.479(2)
C17 C18 1.525(3)
C17 C19 1.510(3)
C17 C20 1.515(3)
C21 C22 1.521(3)
C22 C23 1.518(3)
C23 C24 1.527(2)
C25 C26 1.396(2)
C25 C30 1.393(2)
C26 C27 1.396(2)
C26 C34 1.512(3)
C27 C28 1.384(3)
C28 C29 1.385(3)
C29 C30 1.396(3)
C30 C31 1.524(3)
C31 C32 1.510(3)
C31 C33 1.497(3)
C34 C35 1.525(4)
C34 C36 1.532(3)
